data_2214736
loop_
_publ_author_name
'Ghulam Qadeer'
'Muhammad Hanif'
'Nasim Hasan Rama'
'Wai-Yeung Wong'

_publ_section_title 3-(4-Methoxyphenethyl)-4-(2-methoxyphenyl)-1<i>H</i>-1,2,4-triazole-5(4<i>H</i>)-thione
_journal_coeditor_code HK2292
_journal_issue 8
_journal_name_full 'Acta Crystallographica Section E'
_journal_page_first o3502
_journal_page_last o3502
_journal_paper_doi 10.1107/S1600536807033867
_journal_volume 63
_journal_year 2007
_chemical_formula_iupac 'C18 H19 N3 O2 S'
_chemical_formula_moiety 'C18 H19 N3 O2 S'
_chemical_formula_sum 'C18 H19 N3 O2 S'
_chemical_formula_weight 341.42
_chemical_name_common 459.0(10)
_chemical_name_systematic
;
3-(4-Methoxyphenethyl)-4-(2-methoxyphenyl)-1H-1,2,4-triazole-5(4H)-thione
;
_space_group_IT_number 14
_symmetry_cell_setting monoclinic
_symmetry_space_group_name_Hall '-P 2yn'
_symmetry_space_group_name_H-M 'P 1 21/n 1'
_atom_sites_solution_hydrogens geom
_atom_sites_solution_primary direct
_atom_sites_solution_secondary difmap
_audit_creation_method SHELXL97
_cell_angle_alpha 90.00
_cell_angle_beta 102.1330(10)
_cell_angle_gamma 90.00
_cell_formula_units_Z 4
_cell_length_a 8.3664(4)
_cell_length_b 19.2172(10)
_cell_length_c 11.2800(6)
_cell_measurement_reflns_used 3874
_cell_measurement_temperature 298(2)
_cell_measurement_theta_max 28.268
_cell_measurement_theta_min 2.332
_cell_volume 1773.07(16)
_computing_cell_refinement 'SAINT (Bruker, 1999)'
_computing_data_collection 'SMART (Bruker, 1998)'
_computing_data_reduction SAINT
_computing_molecular_graphics 'SHELXTL (Bruker, 1999)'
_computing_publication_material SHELXTL
_computing_structure_refinement 'SHELXL97 (Sheldrick, 1997)'
_computing_structure_solution 'SIR2004 (Burla <i>et al.</i>,  2005)'
_diffrn_ambient_temperature 298(2)
_diffrn_measured_fraction_theta_full 0.993
_diffrn_measured_fraction_theta_max 0.993
_diffrn_measurement_device_type 'Bruker SMART CCD area-dedector'
_diffrn_measurement_method '\w and \f'
_diffrn_radiation_monochromator graphite
_diffrn_radiation_source 'fine-focus sealed tube'
_diffrn_radiation_type MoK\a
_diffrn_radiation_wavelength 0.71073
_diffrn_reflns_av_R_equivalents 0.0210
_diffrn_reflns_av_sigmaI/netI 0.0193
_diffrn_reflns_limit_h_max 9
_diffrn_reflns_limit_h_min -8
_diffrn_reflns_limit_k_max 22
_diffrn_reflns_limit_k_min -19
_diffrn_reflns_limit_l_max 13
_diffrn_reflns_limit_l_min -13
_diffrn_reflns_number 8543
_diffrn_reflns_theta_full 25.00
_diffrn_reflns_theta_max 25.00
_diffrn_reflns_theta_min 2.71
_exptl_absorpt_coefficient_mu 0.197
_exptl_absorpt_correction_T_max 0.954
_exptl_absorpt_correction_T_min 0.926
_exptl_absorpt_correction_type multi-scan
_exptl_absorpt_process_details '(SADABS; Sheldrick, 1996)'
_exptl_crystal_colour colourless
_exptl_crystal_density_diffrn 1.279
_exptl_crystal_density_method 'not measured'
_exptl_crystal_description block
_exptl_crystal_F_000 720
_exptl_crystal_size_max 0.38
_exptl_crystal_size_mid 0.30
_exptl_crystal_size_min 0.24
_refine_diff_density_max 0.199
_refine_diff_density_min -0.247
_refine_ls_extinction_method none
_refine_ls_goodness_of_fit_ref 1.027
_refine_ls_hydrogen_treatment mixed
_refine_ls_matrix_type full
_refine_ls_number_parameters 221
_refine_ls_number_reflns 3097
_refine_ls_number_restraints 0
_refine_ls_restrained_S_all 1.027
_refine_ls_R_factor_all 0.0374
_refine_ls_R_factor_gt 0.0338
_refine_ls_shift/su_max 0.002
_refine_ls_shift/su_mean 0.000
_refine_ls_structure_factor_coef Fsqd
_refine_ls_weighting_details 'calc w = 1/[\s^2^(Fo^2^)+(0.0465P)^2^+0.4637P] where P=(Fo^2^+2Fc^2^)/3'
_refine_ls_weighting_scheme calc
_refine_ls_wR_factor_gt 0.0900
_refine_ls_wR_factor_ref 0.0937
_reflns_number_gt 2792
_reflns_number_total 3097
_reflns_threshold_expression I>2\s(I)
_cod_data_source_file hk2292.cif
_cod_data_source_block I
_cod_original_sg_symbol_H-M 'P 21/n'
_cod_database_code 2214736
_cod_database_fobs_code 2214736

loop_
_symmetry_equiv_pos_as_xyz
'x, y, z'
'-x+1/2, y+1/2, -z+1/2'
'-x, -y, -z'
'x-1/2, -y-1/2, z-1/2'

loop_
_atom_site_type_symbol
_atom_site_label
_atom_site_fract_x
_atom_site_fract_y
_atom_site_fract_z
_atom_site_U_iso_or_equiv
_atom_site_adp_type
_atom_site_calc_flag
_atom_site_refinement_flags
_atom_site_occupancy
C C1 0.1024(3) 0.87818(11) 0.49342(17) 0.0806(6) Uani d . 1
H H1A 0.0592 0.8349 0.5155 0.121 Uiso calc R 1
H H1B 0.1865 0.8691 0.4493 0.121 Uiso calc R 1
H H1C 0.0164 0.9046 0.4436 0.121 Uiso calc R 1
C C2 0.2360(2) 0.97970(8) 0.58584(13) 0.0502(4) Uani d . 1
C C3 0.2424(3) 1.00995(10) 0.47542(14) 0.0650(5) Uani d . 1
H H3A 0.1980 0.9870 0.4034 0.078 Uiso calc R 1
C C4 0.3147(3) 1.07402(11) 0.47280(17) 0.0770(6) Uani d . 1
H H4A 0.3154 1.0946 0.3983 0.092 Uiso calc R 1
C C5 0.3858(3) 1.10826(11) 0.57717(18) 0.0774(6) Uani d . 1
H H5A 0.4378 1.1507 0.5735 0.093 Uiso calc R 1
C C6 0.3793(2) 1.07880(9) 0.68814(16) 0.0616(4) Uani d . 1
H H6A 0.4261 1.1015 0.7598 0.074 Uiso calc R 1
C C7 0.30300(19) 1.01583(8) 0.69125(12) 0.0455(3) Uani d . 1
C C8 0.17160(18) 1.00275(7) 0.86918(12) 0.0429(3) Uani d . 1
C C9 0.39185(18) 0.93776(8) 0.87138(12) 0.0444(3) Uani d . 1
C C10 0.53115(19) 0.90670(9) 0.82671(13) 0.0507(4) Uani d . 1
H H10A 0.6131 0.9424 0.8265 0.061 Uiso calc R 1
H H10B 0.4924 0.8915 0.7436 0.061 Uiso calc R 1
C C11 0.6107(2) 0.84558(9) 0.90109(14) 0.0575(4) Uani d . 1
H H11A 0.6605 0.8613 0.9822 0.069 Uiso calc R 1
H H11B 0.5280 0.8113 0.9078 0.069 Uiso calc R 1
C C12 0.73945(19) 0.81265(8) 0.84314(14) 0.0508(4) Uani d . 1
C C13 0.7008(2) 0.76314(10) 0.75284(18) 0.0655(5) Uani d . 1
H H13A 0.5933 0.7478 0.7300 0.079 Uiso calc R 1
C C14 0.8172(2) 0.73587(9) 0.69566(18) 0.0637(5) Uani d . 1
H H14A 0.7877 0.7028 0.6347 0.076 Uiso calc R 1
C C15 0.97597(19) 0.75748(8) 0.72868(15) 0.0499(4) Uani d . 1
C C16 1.0182(2) 0.80575(11) 0.81871(18) 0.0689(5) Uani d . 1
H H16A 1.1261 0.8205 0.8423 0.083 Uiso calc R 1
C C17 0.8994(2) 0.83254(11) 0.87457(17) 0.0700(5) Uani d . 1
H H17A 0.9296 0.8653 0.9358 0.084 Uiso calc R 1
C C18 1.2517(2) 0.74079(11) 0.7088(2) 0.0764(6) Uani d . 1
H H18A 1.3127 0.7170 0.6579 0.115 Uiso calc R 1
H H18B 1.2852 0.7244 0.7906 0.115 Uiso calc R 1
H H18C 1.2716 0.7899 0.7063 0.115 Uiso calc R 1
N N1 0.29008(15) 0.98670(6) 0.80644(10) 0.0424(3) Uani d . 1
N N2 0.21179(16) 0.96395(7) 0.96878(11) 0.0483(3) Uani d . 1
N N3 0.34705(16) 0.92254(7) 0.97186(11) 0.0514(3) Uani d . 1
O O1 0.16954(17) 0.91688(6) 0.60074(9) 0.0641(3) Uani d . 1
O O2 1.08309(14) 0.72766(6) 0.66684(12) 0.0639(3) Uani d . 1
S S1 0.01515(5) 1.05850(2) 0.82924(3) 0.05404(15) Uani d . 1
H H1 0.159(2) 0.9613(10) 1.0225(17) 0.060(5) Uiso d . 1

loop_
_atom_site_aniso_label
_atom_site_aniso_U_11
_atom_site_aniso_U_22
_atom_site_aniso_U_33
_atom_site_aniso_U_12
_atom_site_aniso_U_13
_atom_site_aniso_U_23
C1 0.1147(17) 0.0686(12) 0.0519(10) -0.0098(11) 0.0023(10) -0.0112(9)
C2 0.0661(10) 0.0503(9) 0.0376(7) 0.0066(7) 0.0184(7) 0.0016(6)
C3 0.0938(13) 0.0687(11) 0.0372(8) 0.0096(10) 0.0247(8) 0.0029(7)
C4 0.1153(17) 0.0736(12) 0.0550(11) 0.0067(11) 0.0472(11) 0.0172(9)
C5 0.1114(16) 0.0612(11) 0.0729(12) -0.0109(11) 0.0497(12) 0.0086(9)
C6 0.0808(12) 0.0562(10) 0.0559(10) -0.0072(8) 0.0326(9) -0.0030(8)
C7 0.0595(9) 0.0476(8) 0.0348(7) 0.0061(7) 0.0225(6) 0.0028(6)
C8 0.0528(8) 0.0481(8) 0.0305(6) -0.0022(6) 0.0149(6) -0.0057(6)
C9 0.0506(8) 0.0486(8) 0.0357(7) 0.0002(6) 0.0134(6) -0.0005(6)
C10 0.0538(9) 0.0582(9) 0.0441(8) 0.0035(7) 0.0196(7) 0.0014(7)
C11 0.0594(9) 0.0689(10) 0.0480(8) 0.0099(8) 0.0197(7) 0.0076(8)
C12 0.0525(9) 0.0538(9) 0.0479(8) 0.0070(7) 0.0145(7) 0.0067(7)
C13 0.0420(9) 0.0729(12) 0.0809(12) -0.0028(8) 0.0109(8) -0.0134(9)
C14 0.0503(9) 0.0643(10) 0.0754(11) -0.0034(8) 0.0105(8) -0.0232(9)
C15 0.0480(8) 0.0446(8) 0.0586(9) 0.0018(6) 0.0149(7) -0.0021(7)
C16 0.0475(9) 0.0762(12) 0.0842(13) -0.0119(8) 0.0164(8) -0.0286(10)
C17 0.0622(11) 0.0794(13) 0.0702(11) -0.0087(9) 0.0175(9) -0.0299(10)
C18 0.0509(10) 0.0701(12) 0.1122(17) -0.0004(8) 0.0264(10) -0.0164(11)
N1 0.0529(7) 0.0470(7) 0.0310(5) 0.0019(5) 0.0168(5) -0.0008(5)
N2 0.0554(7) 0.0605(8) 0.0335(6) 0.0068(6) 0.0198(6) 0.0038(5)
N3 0.0563(8) 0.0615(8) 0.0396(7) 0.0080(6) 0.0173(6) 0.0055(6)
O1 0.0948(9) 0.0568(7) 0.0383(6) -0.0112(6) 0.0087(6) -0.0009(5)
O2 0.0504(6) 0.0600(7) 0.0851(8) -0.0005(5) 0.0230(6) -0.0195(6)
S1 0.0650(3) 0.0642(3) 0.0377(2) 0.01566(19) 0.02179(18) 0.00542(16)

loop_
_atom_type_symbol
_atom_type_description
_atom_type_scat_dispersion_real
_atom_type_scat_dispersion_imag
_atom_type_scat_source
C C 0.0033 0.0016 'International Tables Vol C Tables 4.2.6.8 and 6.1.1.4'
H H 0.0000 0.0000 'International Tables Vol C Tables 4.2.6.8 and 6.1.1.4'
N N 0.0061 0.0033 'International Tables Vol C Tables 4.2.6.8 and 6.1.1.4'
O O 0.0106 0.0060 'International Tables Vol C Tables 4.2.6.8 and 6.1.1.4'
S S 0.1246 0.1234 'International Tables Vol C Tables 4.2.6.8 and 6.1.1.4'

loop_
_geom_angle_atom_site_label_1
_geom_angle_atom_site_label_2
_geom_angle_atom_site_label_3
_geom_angle
O1 C1 H1A 109.5
O1 C1 H1B 109.5
H1A C1 H1B 109.5
O1 C1 H1C 109.5
H1A C1 H1C 109.5
H1B C1 H1C 109.5
O1 C2 C3 125.45(15)
O1 C2 C7 116.20(12)
C3 C2 C7 118.35(16)
C4 C3 C2 119.69(17)
C4 C3 H3A 120.2
C2 C3 H3A 120.2
C5 C4 C3 121.66(16)
C5 C4 H4A 119.2
C3 C4 H4A 119.2
C4 C5 C6 119.18(18)
C4 C5 H5A 120.4
C6 C5 H5A 120.4
C7 C6 C5 119.37(17)
C7 C6 H6A 120.3
C5 C6 H6A 120.3
C6 C7 C2 121.68(14)
C6 C7 N1 119.32(14)
C2 C7 N1 119.00(13)
N2 C8 N1 103.19(12)
N2 C8 S1 128.94(11)
N1 C8 S1 127.86(11)
N3 C9 N1 111.06(13)
N3 C9 C10 126.51(14)
N1 C9 C10 122.42(12)
C9 C10 C11 114.06(12)
C9 C10 H10A 108.7
C11 C10 H10A 108.7
C9 C10 H10B 108.7
C11 C10 H10B 108.7
H10A C10 H10B 107.6
C12 C11 C10 110.81(13)
C12 C11 H11A 109.5
C10 C11 H11A 109.5
C12 C11 H11B 109.5
C10 C11 H11B 109.5
H11A C11 H11B 108.1
C17 C12 C13 116.71(15)
C17 C12 C11 121.28(15)
C13 C12 C11 121.96(15)
C14 C13 C12 121.82(16)
C14 C13 H13A 119.1
C12 C13 H13A 119.1
C15 C14 C13 119.90(16)
C15 C14 H14A 120.1
C13 C14 H14A 120.1
C16 C15 C14 119.59(15)
C16 C15 O2 124.56(15)
C14 C15 O2 115.85(14)
C15 C16 C17 119.53(16)
C15 C16 H16A 120.2
C17 C16 H16A 120.2
C12 C17 C16 122.45(16)
C12 C17 H17A 118.8
C16 C17 H17A 118.8
O2 C18 H18A 109.5
O2 C18 H18B 109.5
H18A C18 H18B 109.5
O2 C18 H18C 109.5
H18A C18 H18C 109.5
H18B C18 H18C 109.5
C8 N1 C9 108.29(11)
C8 N1 C7 125.38(12)
C9 N1 C7 126.32(12)
C8 N2 N3 113.90(12)
C8 N2 H1 125.3(13)
N3 N2 H1 120.6(13)
C9 N3 N2 103.53(12)
C2 O1 C1 117.17(13)
C15 O2 C18 117.90(14)

loop_
_geom_bond_atom_site_label_1
_geom_bond_atom_site_label_2
_geom_bond_distance
C1 O1 1.431(2)
C1 H1A 0.9600
C1 H1B 0.9600
C1 H1C 0.9600
C2 O1 1.354(2)
C2 C3 1.386(2)
C2 C7 1.389(2)
C3 C4 1.375(3)
C3 H3A 0.9300
C4 C5 1.371(3)
C4 H4A 0.9300
C5 C6 1.385(2)
C5 H5A 0.9300
C6 C7 1.372(2)
C6 H6A 0.9300
C7 N1 1.4396(17)
C8 N2 1.3314(19)
C8 N1 1.3687(18)
C8 S1 1.6782(15)
C9 N3 1.2997(19)
C9 N1 1.3726(19)
C9 C10 1.488(2)
C10 C11 1.514(2)
C10 H10A 0.9700
C10 H10B 0.9700
C11 C12 1.512(2)
C11 H11A 0.9700
C11 H11B 0.9700
C12 C17 1.365(2)
C12 C13 1.382(2)
C13 C14 1.380(2)
C13 H13A 0.9300
C14 C15 1.367(2)
C14 H14A 0.9300
C15 C16 1.366(2)
C15 O2 1.3715(19)
C16 C17 1.384(2)
C16 H16A 0.9300
C17 H17A 0.9300
C18 O2 1.413(2)
C18 H18A 0.9600
C18 H18B 0.9600
C18 H18C 0.9600
N2 N3 1.3777(18)
N2 H1 0.822(19)

loop_
_geom_hbond_atom_site_label_D
_geom_hbond_atom_site_label_H
_geom_hbond_atom_site_label_A
_geom_hbond_site_symmetry_A
_geom_hbond_distance_DH
_geom_hbond_distance_HA
_geom_hbond_distance_DA
_geom_hbond_angle_DHA
N2 H1 S1 3_577 0.823(18) 2.468(18) 3.2864(14) 173.3(19)
C6 H6A O2 2_656 0.93 2.57 3.278(2) 133

loop_
_cod_related_entry_id
_cod_related_entry_database
_cod_related_entry_code
1 ChemSpider 21123855
